data_4125643
loop_
_publ_author_name
'Sagadevan, Arunachalam'
'Charpe, Vaibhav Pramod'
'Ragupathi, Ayyakkannu'
'Hwang, Kuo Chu'

_publ_section_title
;
 Visible Light Copper Photoredox-Catalyzed Aerobic Oxidative Coupling of
 Phenols and Terminal Alkynes: Regioselective Synthesis of Functionalized
 Ketones via C\\tb C Triple Bond Cleavage.
;
_journal_issue 8
_journal_name_full 'Journal of the American Chemical Society'
_journal_page_first 2896
_journal_page_last 2899
_journal_paper_doi 10.1021/jacs.6b13113
_journal_volume 139
_journal_year 2017
_chemical_formula_sum 'C13 H10 O2'
_chemical_formula_weight 198.21
_chemical_name_systematic
;
 ?
;
_space_group_crystal_system orthorhombic
_space_group_IT_number 61
_space_group_name_Hall '-P 2ac 2ab'
_space_group_name_H-M_alt 'P b c a'
_symmetry_space_group_name_Hall '-P 2ac 2ab'
_symmetry_space_group_name_H-M 'P b c a'
_atom_sites_solution_hydrogens geom
_audit_creation_method SHELXL-2013
_cell_angle_alpha 90
_cell_angle_beta 90
_cell_angle_gamma 90
_cell_formula_units_Z 16
_cell_length_a 15.009(6)
_cell_length_b 13.965(7)
_cell_length_c 19.470(9)
_cell_measurement_reflns_used 2277
_cell_measurement_temperature 296(2)
_cell_measurement_theta_max 24.0252
_cell_measurement_theta_min 2.4937
_cell_volume 4081(3)
_computing_cell_refinement 'SAINT V8.34A (Bruker AXS Inc., 2013)'
_computing_data_collection 'APEX2 (Bruker AXS, 2010)'
_computing_data_reduction 'SAINT V8.34A (Bruker AXS Inc., 2013)'
_computing_molecular_graphics 'SHELXTL (Sheldrick, 2008)'
_computing_publication_material SHELXTL
_computing_structure_refinement 'SHELXL-2013 (Sheldrick, 2013)'
_diffrn_ambient_temperature 296(2)
_diffrn_detector_area_resol_mean 8.3333
_diffrn_measured_fraction_theta_full 0.999
_diffrn_measured_fraction_theta_max 0.998
_diffrn_measurement_device_type 'Bruker APEX-II CCD'
_diffrn_measurement_method '\f and \w scans'
_diffrn_radiation_type MoK\a
_diffrn_radiation_wavelength 0.71073
_diffrn_reflns_av_R_equivalents 0.0958
_diffrn_reflns_av_unetI/netI 0.0730
_diffrn_reflns_Laue_measured_fraction_full 0.999
_diffrn_reflns_Laue_measured_fraction_max 0.998
_diffrn_reflns_limit_h_max 18
_diffrn_reflns_limit_h_min -18
_diffrn_reflns_limit_k_max 17
_diffrn_reflns_limit_k_min -7
_diffrn_reflns_limit_l_max 24
_diffrn_reflns_limit_l_min -23
_diffrn_reflns_number 27770
_diffrn_reflns_point_group_measured_fraction_full 0.999
_diffrn_reflns_point_group_measured_fraction_max 0.998
_diffrn_reflns_theta_full 25.242
_diffrn_reflns_theta_max 26.422
_diffrn_reflns_theta_min 2.092
_exptl_absorpt_coefficient_mu 0.087
_exptl_absorpt_correction_T_max 0.9485
_exptl_absorpt_correction_T_min 0.7258
_exptl_absorpt_correction_type multi-scan
_exptl_absorpt_process_details 'SADABS V2012/1 (Bruker AXS Inc.)'
_exptl_crystal_colour Yellow
_exptl_crystal_density_diffrn 1.290
_exptl_crystal_density_meas ?
_exptl_crystal_density_method 'not measured'
_exptl_crystal_description Lump
_exptl_crystal_F_000 1664
_exptl_crystal_size_max 0.22
_exptl_crystal_size_mid 0.20
_exptl_crystal_size_min 0.20
_refine_diff_density_max 1.010
_refine_diff_density_min -0.479
_refine_diff_density_rms 0.144
_refine_ls_extinction_method none
_refine_ls_goodness_of_fit_ref 1.243
_refine_ls_hydrogen_treatment constr
_refine_ls_matrix_type full
_refine_ls_number_parameters 273
_refine_ls_number_reflns 4190
_refine_ls_number_restraints 0
_refine_ls_restrained_S_all 1.243
_refine_ls_R_factor_all 0.2268
_refine_ls_R_factor_gt 0.1463
_refine_ls_shift/su_max 0.000
_refine_ls_shift/su_mean 0.000
_refine_ls_structure_factor_coef Fsqd
_refine_ls_weighting_details 'w=1/[\s^2^(Fo^2^)+(0.2000P)^2^] where P=(Fo^2^+2Fc^2^)/3'
_refine_ls_weighting_scheme calc
_refine_ls_wR_factor_gt 0.3305
_refine_ls_wR_factor_ref 0.4035
_reflns_Friedel_coverage 0.000
_reflns_number_gt 1849
_reflns_number_total 4190
_reflns_threshold_expression 'I > 2\s(I)'
_cod_data_source_file ja6b13113_si_002.cif
_cod_data_source_block mo_130957_0m_a
_cod_depositor_comments
;
The following automatic conversions were performed:

'_exptl_crystal_density_meas' value 'not measured' was changed to '?'
- the value is perceived as not measured.

Automatic conversion script
Id: cif_fix_values 4973 2017-02-22 13:04:09Z antanas 

2020-04-07
Z value and formula fixed to values more according to usual
chemical conventions.                 miguel
;
_cod_original_formula_sum 'C26 H20 O4'
_cod_original_formula_weight 396.42
_cod_original_formula_units_Z 8
_cod_database_code 4125643
_shelx_space_group_comment
;
The symmetry employed for this shelxl refinement is uniquely defined
by the following loop, which should always be used as a source of
symmetry information in preference to the above space-group names.
They are only intended as comments.
;
_shelxl_version_number 2013-4

loop_
_space_group_symop_operation_xyz
'x, y, z'
'-x+1/2, -y, z+1/2'
'-x, y+1/2, -z+1/2'
'x+1/2, -y+1/2, -z'
'-x, -y, -z'
'x-1/2, y, -z-1/2'
'x, -y-1/2, z-1/2'
'-x-1/2, y-1/2, z'

loop_
_atom_site_label
_atom_site_type_symbol
_atom_site_fract_x
_atom_site_fract_y
_atom_site_fract_z
_atom_site_U_iso_or_equiv
_atom_site_adp_type
_atom_site_occupancy
_atom_site_site_symmetry_order
_atom_site_calc_flag
_atom_site_refinement_flags_posn
_atom_site_refinement_flags_adp
C1 C 0.6639(3) 0.1204(3) 0.8445(3) 0.0528(13) Uani 1 1 d . .
C2 C 0.7342(3) 0.1261(3) 0.7917(3) 0.0455(12) Uani 1 1 d . .
C3 C 0.7091(3) 0.1374(4) 0.7224(3) 0.0528(13) Uani 1 1 d . .
H3 H 0.6493 0.1447 0.7111 0.063 Uiso 1 1 calc R U
C4 C 0.7713(3) 0.1377(4) 0.6721(3) 0.0574(14) Uani 1 1 d . .
H4 H 0.7533 0.1462 0.6268 0.069 Uiso 1 1 calc R U
C5 C 0.8611(3) 0.1256(3) 0.6863(2) 0.0472(12) Uani 1 1 d . .
C6 C 0.8859(3) 0.1127(3) 0.7534(2) 0.0446(12) Uani 1 1 d . .
H6 H 0.9457 0.1026 0.7636 0.054 Uiso 1 1 calc R U
C7 C 0.8249(3) 0.1142(3) 0.8061(2) 0.0432(11) Uani 1 1 d . .
H7 H 0.8440 0.1074 0.8513 0.052 Uiso 1 1 calc R U
C8 C 0.6834(3) 0.1239(4) 0.9193(3) 0.0521(13) Uani 1 1 d . .
C9 C 0.7443(3) 0.1858(4) 0.9471(3) 0.0568(13) Uani 1 1 d . .
H9 H 0.7771 0.2257 0.9184 0.068 Uiso 1 1 calc R U
C10 C 0.7572(4) 0.1894(5) 1.0167(3) 0.0808(19) Uani 1 1 d . .
H10 H 0.7972 0.2335 1.0348 0.097 Uiso 1 1 calc R U
C11 C 0.7119(5) 0.1288(6) 1.0600(4) 0.094(2) Uani 1 1 d . .
H11 H 0.7229 0.1300 1.1070 0.113 Uiso 1 1 calc R U
C12 C 0.6492(5) 0.0656(5) 1.0328(3) 0.086(2) Uani 1 1 d . .
H12 H 0.6176 0.0247 1.0616 0.103 Uiso 1 1 calc R U
C13 C 0.6344(4) 0.0639(4) 0.9620(3) 0.0645(15) Uani 1 1 d . .
H13 H 0.5919 0.0229 0.9435 0.077 Uiso 1 1 calc R U
C14 C 0.8978(3) 0.8746(3) 0.8485(3) 0.0505(12) Uani 1 1 d . .
C15 C 0.9681(3) 0.8695(3) 0.7945(2) 0.0417(11) Uani 1 1 d . .
C16 C 0.9419(3) 0.8547(4) 0.7270(3) 0.0575(14) Uani 1 1 d . .
H16 H 0.8820 0.8451 0.7170 0.069 Uiso 1 1 calc R U
C17 C 1.0016(3) 0.8541(4) 0.6762(3) 0.0585(14) Uani 1 1 d . .
H17 H 0.9828 0.8422 0.6315 0.070 Uiso 1 1 calc R U
C18 C 1.0921(3) 0.8711(3) 0.6892(2) 0.0417(11) Uani 1 1 d . .
C19 C 1.1201(3) 0.8852(3) 0.7554(2) 0.0471(12) Uani 1 1 d . .
H19 H 1.1801 0.8946 0.7648 0.057 Uiso 1 1 calc R U
C20 C 1.0576(3) 0.8853(3) 0.8085(2) 0.0466(12) Uani 1 1 d . .
H20 H 1.0760 0.8959 0.8534 0.056 Uiso 1 1 calc R U
C21 C 0.9202(3) 0.8734(3) 0.9232(3) 0.0493(12) Uani 1 1 d . .
C22 C 0.9844(3) 0.8141(4) 0.9502(3) 0.0547(13) Uani 1 1 d . .
H22 H 1.0173 0.7749 0.9211 0.066 Uiso 1 1 calc R U
C23 C 1.0005(4) 0.8120(5) 1.0199(3) 0.0717(17) Uani 1 1 d . .
H23 H 1.0425 0.7700 1.0382 0.086 Uiso 1 1 calc R U
C24 C 0.9526(4) 0.8742(5) 1.0631(3) 0.081(2) Uani 1 1 d . .
H24 H 0.9634 0.8748 1.1101 0.097 Uiso 1 1 calc R U
C25 C 0.8902(4) 0.9334(4) 1.0354(3) 0.0610(15) Uani 1 1 d . .
H25 H 0.8590 0.9750 1.0639 0.073 Uiso 1 1 calc R U
C26 C 0.8724(3) 0.9332(4) 0.9661(3) 0.0525(13) Uani 1 1 d . .
H26 H 0.8284 0.9729 0.9482 0.063 Uiso 1 1 calc R U
O1 O 0.5856(2) 0.1131(3) 0.8254(2) 0.0750(13) Uani 1 1 d . .
O2 O 0.9181(2) 0.1259(3) 0.63306(16) 0.0621(11) Uani 1 1 d . .
H2 H 0.9688 0.1162 0.6471 0.093 Uiso 1 1 calc R U
O3 O 0.8196(2) 0.8804(3) 0.8308(2) 0.0745(13) Uani 1 1 d . .
O4 O 1.1475(2) 0.8678(3) 0.63489(17) 0.0660(11) Uani 1 1 d . .
H4A H 1.1989 0.8756 0.6479 0.099 Uiso 1 1 calc R U

loop_
_atom_site_aniso_label
_atom_site_aniso_U_11
_atom_site_aniso_U_22
_atom_site_aniso_U_33
_atom_site_aniso_U_23
_atom_site_aniso_U_13
_atom_site_aniso_U_12
C1 0.036(3) 0.054(3) 0.069(4) 0.007(3) 0.009(2) 0.005(2)
C2 0.032(2) 0.050(3) 0.054(3) 0.014(2) -0.004(2) 0.001(2)
C3 0.033(2) 0.064(3) 0.061(3) 0.014(2) -0.012(2) 0.003(2)
C4 0.041(3) 0.085(4) 0.046(3) 0.003(3) -0.009(2) -0.015(2)
C5 0.046(3) 0.055(3) 0.041(3) 0.000(2) -0.003(2) -0.010(2)
C6 0.035(2) 0.057(3) 0.042(3) 0.000(2) -0.004(2) 0.003(2)
C7 0.031(2) 0.059(3) 0.040(3) 0.004(2) 0.0036(19) 0.004(2)
C8 0.037(3) 0.059(3) 0.061(3) 0.009(2) 0.016(2) 0.006(2)
C9 0.043(3) 0.068(4) 0.059(3) 0.004(3) 0.008(3) 0.006(2)
C10 0.063(4) 0.117(6) 0.062(4) -0.022(4) 0.011(3) 0.004(3)
C11 0.091(5) 0.133(7) 0.057(4) 0.004(4) 0.014(4) 0.030(5)
C12 0.097(5) 0.089(5) 0.071(5) 0.017(4) 0.038(4) 0.023(4)
C13 0.060(3) 0.062(4) 0.071(4) 0.004(3) 0.019(3) 0.007(3)
C14 0.032(2) 0.055(3) 0.065(3) 0.002(2) 0.001(2) 0.001(2)
C15 0.028(2) 0.044(3) 0.053(3) 0.002(2) -0.003(2) 0.0013(19)
C16 0.032(2) 0.084(4) 0.057(3) -0.009(3) -0.013(2) 0.006(2)
C17 0.041(3) 0.078(4) 0.057(3) -0.004(3) -0.010(2) 0.005(2)
C18 0.030(2) 0.055(3) 0.040(3) 0.001(2) -0.0032(18) 0.009(2)
C19 0.040(2) 0.058(3) 0.043(3) 0.000(2) -0.010(2) 0.000(2)
C20 0.031(2) 0.065(3) 0.044(3) -0.008(2) -0.012(2) 0.002(2)
C21 0.038(2) 0.054(3) 0.056(3) -0.002(2) 0.015(2) -0.006(2)
C22 0.043(3) 0.063(3) 0.057(3) -0.002(2) 0.012(2) 0.003(2)
C23 0.051(3) 0.099(5) 0.065(4) 0.020(3) 0.005(3) -0.001(3)
C24 0.062(4) 0.130(6) 0.051(4) 0.000(4) 0.011(3) -0.013(4)
C25 0.058(3) 0.065(4) 0.060(4) -0.011(3) 0.024(3) -0.004(3)
C26 0.044(3) 0.055(3) 0.058(3) 0.001(2) 0.014(2) 0.007(2)
O1 0.037(2) 0.114(4) 0.074(3) 0.007(2) -0.0022(18) -0.0039(19)
O2 0.047(2) 0.095(3) 0.044(2) 0.0035(17) -0.0020(16) -0.015(2)
O3 0.032(2) 0.109(3) 0.082(3) 0.002(2) -0.0008(18) 0.0001(18)
O4 0.047(2) 0.102(3) 0.049(2) -0.0030(19) 0.0032(16) 0.010(2)

loop_
_atom_type_symbol
_atom_type_description
_atom_type_scat_dispersion_real
_atom_type_scat_dispersion_imag
_atom_type_scat_source
C C 0.0033 0.0016 'International Tables Vol C Tables 4.2.6.8 and 6.1.1.4'
H H 0.0000 0.0000 'International Tables Vol C Tables 4.2.6.8 and 6.1.1.4'
O O 0.0106 0.0060 'International Tables Vol C Tables 4.2.6.8 and 6.1.1.4'

loop_
_geom_angle_atom_site_label_1
_geom_angle_atom_site_label_2
_geom_angle_atom_site_label_3
_geom_angle
O1 C1 C2 118.3(5)
O1 C1 C8 119.0(4)
C2 C1 C8 122.7(4)
C7 C2 C3 117.7(4)
C7 C2 C1 123.4(4)
C3 C2 C1 118.8(4)
C4 C3 C2 120.6(4)
C4 C3 H3 119.7
C2 C3 H3 119.7
C3 C4 C5 121.7(5)
C3 C4 H4 119.1
C5 C4 H4 119.1
O2 C5 C6 124.3(4)
O2 C5 C4 117.7(4)
C6 C5 C4 118.0(5)
C5 C6 C7 121.9(4)
C5 C6 H6 119.0
C7 C6 H6 119.0
C6 C7 C2 120.0(4)
C6 C7 H7 120.0
C2 C7 H7 120.0
C9 C8 C13 119.9(5)
C9 C8 C1 122.6(4)
C13 C8 C1 117.5(5)
C8 C9 C10 120.6(5)
C8 C9 H9 119.7
C10 C9 H9 119.7
C9 C10 C11 120.9(7)
C9 C10 H10 119.5
C11 C10 H10 119.5
C10 C11 C12 119.3(7)
C10 C11 H11 120.3
C12 C11 H11 120.3
C11 C12 C13 119.6(6)
C11 C12 H12 120.2
C13 C12 H12 120.2
C8 C13 C12 119.7(6)
C8 C13 H13 120.2
C12 C13 H13 120.2
O3 C14 C15 118.9(5)
O3 C14 C21 119.4(4)
C15 C14 C21 121.7(4)
C20 C15 C16 118.9(4)
C20 C15 C14 122.7(4)
C16 C15 C14 118.3(4)
C17 C16 C15 120.8(4)
C17 C16 H16 119.6
C15 C16 H16 119.6
C16 C17 C18 121.1(5)
C16 C17 H17 119.5
C18 C17 H17 119.5
O4 C18 C19 123.7(4)
O4 C18 C17 116.8(4)
C19 C18 C17 119.5(4)
C18 C19 C20 119.4(4)
C18 C19 H19 120.3
C20 C19 H19 120.3
C15 C20 C19 120.4(4)
C15 C20 H20 119.8
C19 C20 H20 119.8
C22 C21 C26 119.9(5)
C22 C21 C14 122.4(4)
C26 C21 C14 117.7(4)
C21 C22 C23 120.8(5)
C21 C22 H22 119.6
C23 C22 H22 119.6
C22 C23 C24 119.0(5)
C22 C23 H23 120.5
C24 C23 H23 120.5
C25 C24 C23 119.4(6)
C25 C24 H24 120.3
C23 C24 H24 120.3
C24 C25 C26 121.4(5)
C24 C25 H25 119.3
C26 C25 H25 119.3
C25 C26 C21 119.5(5)
C25 C26 H26 120.2
C21 C26 H26 120.2
C5 O2 H2 109.5
C18 O4 H4A 109.5

loop_
_geom_bond_atom_site_label_1
_geom_bond_atom_site_label_2
_geom_bond_distance
C1 O1 1.237(6)
C1 C2 1.475(7)
C1 C8 1.487(7)
C2 C7 1.400(6)
C2 C3 1.410(7)
C3 C4 1.353(7)
C3 H3 0.9300
C4 C5 1.387(7)
C4 H4 0.9300
C5 O2 1.343(5)
C5 C6 1.371(6)
C6 C7 1.375(6)
C6 H6 0.9300
C7 H7 0.9300
C8 C9 1.369(7)
C8 C13 1.390(7)
C9 C10 1.369(7)
C9 H9 0.9300
C10 C11 1.376(10)
C10 H10 0.9300
C11 C12 1.395(10)
C11 H11 0.9300
C12 C13 1.396(9)
C12 H12 0.9300
C13 H13 0.9300
C14 O3 1.226(5)
C14 C15 1.492(6)
C14 C21 1.492(7)
C15 C20 1.387(6)
C15 C16 1.389(7)
C16 C17 1.333(7)
C16 H16 0.9300
C17 C18 1.402(6)
C17 H17 0.9300
C18 O4 1.347(5)
C18 C19 1.369(6)
C19 C20 1.395(6)
C19 H19 0.9300
C20 H20 0.9300
C21 C22 1.375(7)
C21 C26 1.381(6)
C22 C23 1.380(7)
C22 H22 0.9300
C23 C24 1.407(9)
C23 H23 0.9300
C24 C25 1.361(8)
C24 H24 0.9300
C25 C26 1.376(8)
C25 H25 0.9300
C26 H26 0.9300
O2 H2 0.8200
O4 H4A 0.8200
